data_7037112
loop_
_publ_author_name
'Lamprecht, Zandria'
'van Jaarsveld, Nina A.'
'Bezuidenhout, Daniela I.'
'Liles, David C.'
'Lotz, Simon'

_publ_section_title
;
 Synthesis and properties of mono- and dimetal Fischer multicarbene
 complexes derived from thiophene and thieno[2,3-b]thiophene.
;
_journal_issue 44
_journal_name_full 'Dalton transactions (Cambridge, England : 2003)'
_journal_page_first 19218
_journal_page_last 19231
_journal_paper_doi 10.1039/c5dt03555d
_journal_volume 44
_journal_year 2015
_chemical_formula_moiety 'C14 H8 O6 S2 W'
_chemical_formula_sum 'C14 H8 O6 S2 W'
_chemical_formula_weight 520.17
_chemical_name_systematic
;
 Pentacarbonyl-(ethoxy-thieno[2,3-b]thiophen-2-yl-methylidene)-tungsten
;
_space_group_crystal_system orthorhombic
_space_group_IT_number 56
_space_group_name_Hall '-P 2ab 2ac'
_space_group_name_H-M_alt 'P c c n'
_symmetry_space_group_name_Hall '-P 2ab 2ac'
_symmetry_space_group_name_H-M 'P c c n'
_atom_sites_solution_hydrogens geom
_atom_sites_solution_primary intrinsic-phasing
_audit_creation_method SHELXL-2013
_audit_update_record
;
2015-05-19 deposited with the CCDC.
2015-10-21 downloaded from the CCDC.
;
_cell_angle_alpha 90
_cell_angle_beta 90
_cell_angle_gamma 90
_cell_formula_units_Z 8
_cell_length_a 16.3613(7)
_cell_length_b 26.0082(11)
_cell_length_c 7.5595(3)
_cell_measurement_reflns_used 9294
_cell_measurement_temperature 150(2)
_cell_measurement_theta_max 27.557
_cell_measurement_theta_min 2.489
_cell_volume 3216.8(2)
_computing_cell_refinement 'SAINT (Bruker, 2013)'
_computing_data_collection 'APEX2 (Bruker, 2013)'
_computing_data_reduction 'SAINT (Bruker, 2013)'
_computing_molecular_graphics
;
 ORTEP-3 for Windows (Farrugia, 1997), POV-RAY (Cason, 2004),
 Mercury (Macrae <i>et al</i>., 2008)
;
_computing_publication_material 'SHELXL-2013, PLATON (Spek, 2009)'
_computing_structure_refinement 'SHELXTL, SHELXL-2013 (Sheldrick, 2013)'
_computing_structure_solution 'SHELXTS (Sheldrick, 2013)'
_diffrn_ambient_temperature 150(2)
_diffrn_detector_area_resol_mean 10.24
_diffrn_measured_fraction_theta_full 0.999
_diffrn_measured_fraction_theta_max 0.999
_diffrn_measurement_device_type 'Bruker kappa Photon 100 CMOS'
_diffrn_measurement_method '\f and \w scans'
_diffrn_radiation_source 'I\ms micro focus'
_diffrn_radiation_type MoK\a
_diffrn_radiation_wavelength 0.71073
_diffrn_reflns_av_R_equivalents 0.0325
_diffrn_reflns_av_unetI/netI 0.0076
_diffrn_reflns_Laue_measured_fraction_full 0.999
_diffrn_reflns_Laue_measured_fraction_max 0.999
_diffrn_reflns_limit_h_max 21
_diffrn_reflns_limit_h_min -21
_diffrn_reflns_limit_k_max 33
_diffrn_reflns_limit_k_min -33
_diffrn_reflns_limit_l_max 9
_diffrn_reflns_limit_l_min -9
_diffrn_reflns_number 128826
_diffrn_reflns_point_group_measured_fraction_full 0.999
_diffrn_reflns_point_group_measured_fraction_max 0.999
_diffrn_reflns_theta_full 25.242
_diffrn_reflns_theta_max 27.482
_diffrn_reflns_theta_min 2.490
_exptl_absorpt_coefficient_mu 7.467
_exptl_absorpt_correction_T_max 0.7456
_exptl_absorpt_correction_T_min 0.4411
_exptl_absorpt_correction_type multi-scan
_exptl_absorpt_process_details 'SADABS (Bruker, 2013)'
_exptl_crystal_colour red
_exptl_crystal_density_diffrn 2.148
_exptl_crystal_density_method 'not measured'
_exptl_crystal_description block
_exptl_crystal_F_000 1968
_exptl_crystal_recrystallization_method 'Re-crystallisation from solvent: hexane, DCM'
_exptl_crystal_size_max 0.260
_exptl_crystal_size_mid 0.220
_exptl_crystal_size_min 0.120
_refine_diff_density_max 1.712
_refine_diff_density_min -0.390
_refine_diff_density_rms 0.136
_refine_ls_extinction_method none
_refine_ls_goodness_of_fit_ref 1.351
_refine_ls_hydrogen_treatment constr
_refine_ls_matrix_type full
_refine_ls_number_parameters 228
_refine_ls_number_reflns 3678
_refine_ls_number_restraints 31
_refine_ls_restrained_S_all 1.348
_refine_ls_R_factor_all 0.0212
_refine_ls_R_factor_gt 0.0207
_refine_ls_shift/su_max 0.001
_refine_ls_shift/su_mean 0.000
_refine_ls_structure_factor_coef Fsqd
_refine_ls_weighting_details 'w=1/[\s^2^(Fo^2^)+(0.0245P)^2^+4.6338P] where P=(Fo^2^+2Fc^2^)/3'
_refine_ls_weighting_scheme calc
_refine_ls_wR_factor_gt 0.0565
_refine_ls_wR_factor_ref 0.0570
_reflns_number_gt 3594
_reflns_number_total 3678
_reflns_threshold_expression 'I > 2\s(I)'
_cod_data_source_file c5dt03555d1.cif
_cod_data_source_block mo_ZL215F1_0ma_a
_cod_database_code 7037112
_shelxl_version_number 2013-4

loop_
_space_group_symop_operation_xyz
'x, y, z'
'-x+1/2, -y+1/2, z'
'-x, y+1/2, -z+1/2'
'x+1/2, -y, -z+1/2'
'-x, -y, -z'
'x-1/2, y-1/2, -z'
'x, -y-1/2, z-1/2'
'-x-1/2, y, z-1/2'

loop_
_atom_site_label
_atom_site_type_symbol
_atom_site_fract_x
_atom_site_fract_y
_atom_site_fract_z
_atom_site_U_iso_or_equiv
_atom_site_adp_type
_atom_site_occupancy
_atom_site_site_symmetry_order
_atom_site_calc_flag
_atom_site_refinement_flags_posn
_atom_site_refinement_flags_adp
_atom_site_refinement_flags_occupancy
_atom_site_disorder_assembly
_atom_site_disorder_group
W1 W 0.39842(2) 0.11724(2) 0.66665(2) 0.02033(6) Uani 1 1 d . . . . .
C1 C 0.2818(2) 0.09247(12) 0.6546(4) 0.0291(7) Uani 1 1 d . . . . .
O1 O 0.21505(16) 0.07940(11) 0.6511(4) 0.0449(7) Uani 1 1 d . . . . .
C2 C 0.43201(19) 0.06897(11) 0.4681(4) 0.0268(6) Uani 1 1 d . . . . .
O2 O 0.44963(17) 0.04172(9) 0.3561(3) 0.0366(6) Uani 1 1 d . . . . .
C3 C 0.36577(17) 0.16957(11) 0.4773(4) 0.0231(6) Uani 1 1 d . . . . .
O3 O 0.34278(15) 0.19652(9) 0.3705(3) 0.0322(5) Uani 1 1 d . . . . .
C4 C 0.36201(18) 0.16603(12) 0.8639(4) 0.0245(6) Uani 1 1 d . . . . .
O4 O 0.33972(14) 0.19287(9) 0.9726(3) 0.0336(5) Uani 1 1 d . . . . .
C5 C 0.4153(2) 0.05828(13) 0.8422(4) 0.0292(7) Uani 1 1 d . . . . .
O5 O 0.41746(17) 0.02311(10) 0.9319(4) 0.0438(6) Uani 1 1 d . . . . .
C6 C 0.52308(19) 0.14978(11) 0.6870(4) 0.0257(6) Uani 1 1 d . . . . .
O6 O 0.59379(14) 0.12507(9) 0.7009(4) 0.0351(6) Uani 1 1 d . . . . .
C7 C 0.5427(5) 0.2043(4) 0.7083(16) 0.019(2) Uani 0.5300(14) 1 d D . P A 1
C8 C 0.49313(17) 0.24614(11) 0.6735(4) 0.0217(6) Uani 0.5300(14) 1 d D . P A 1
H8 H 0.4371 0.2435 0.6419 0.026 Uiso 0.5300(14) 1 calc R U P A 1
C9 C 0.5355(5) 0.2935(3) 0.6902(12) 0.0244(9) Uani 0.5300(14) 1 d D . P A 1
C10 C 0.6167(4) 0.2859(2) 0.7386(9) 0.0248(13) Uani 0.5300(14) 1 d D . P A 1
S1 S 0.64443(9) 0.22264(6) 0.7564(3) 0.0275(3) Uani 0.5300(14) 1 d D . P A 1
C11 C 0.5159(2) 0.34709(12) 0.6718(4) 0.0264(6) Uani 0.5300(14) 1 d D . P A 1
H11 H 0.4639 0.3601 0.6378 0.032 Uiso 0.5300(14) 1 calc R U P A 1
C12 C 0.5830(5) 0.3769(4) 0.7105(12) 0.025(2) Uani 0.5300(14) 1 d D . P A 1
H12 H 0.5813 0.4134 0.7117 0.030 Uiso 0.5300(14) 1 calc R U P A 1
S2 S 0.67117(10) 0.34214(6) 0.7569(3) 0.0360(4) Uani 0.5300(14) 1 d D . P A 1
C7A C 0.5436(6) 0.2039(4) 0.663(2) 0.019(2) Uani 0.4700(14) 1 d D . P A 2
C8A C 0.49313(17) 0.24614(11) 0.6735(4) 0.0217(6) Uani 0.4700(14) 1 d D . P A 2
H8A H 0.4354 0.2436 0.6834 0.026 Uiso 0.4700(14) 1 calc R U P A 2
C9A C 0.5347(6) 0.2934(3) 0.6677(14) 0.0244(9) Uani 0.4700(14) 1 d D . P A 2
C10A C 0.6185(5) 0.2858(3) 0.6562(10) 0.0248(13) Uani 0.4700(14) 1 d D . P A 2
S1A S 0.64708(11) 0.22285(7) 0.6547(3) 0.0275(3) Uani 0.4700(14) 1 d D . P A 2
C11A C 0.5159(2) 0.34709(12) 0.6718(4) 0.0264(6) Uani 0.4700(14) 1 d D . P A 2
H11A H 0.4620 0.3602 0.6858 0.032 Uiso 0.4700(14) 1 calc R U P A 2
C12A C 0.5820(6) 0.3769(4) 0.6538(15) 0.025(2) Uani 0.4700(14) 1 d D . P A 2
H12A H 0.5796 0.4133 0.6441 0.030 Uiso 0.4700(14) 1 calc R U P A 2
S2A S 0.67218(12) 0.34245(7) 0.6502(4) 0.0360(4) Uani 0.4700(14) 1 d D . P A 2
C13 C 0.5982(2) 0.06940(13) 0.7080(7) 0.0453(11) Uani 1 1 d . . . . .
H13A H 0.5724 0.0543 0.6016 0.054 Uiso 1 1 calc R U . . .
H13B H 0.5692 0.0565 0.8139 0.054 Uiso 1 1 calc R U . . .
C14 C 0.6859(2) 0.05498(14) 0.7159(7) 0.0485(10) Uani 1 1 d . . . . .
H14A H 0.7137 0.0671 0.6089 0.073 Uiso 1 1 calc R U . . .
H14B H 0.6909 0.0175 0.7240 0.073 Uiso 1 1 calc R U . . .
H14C H 0.7112 0.0708 0.8201 0.073 Uiso 1 1 calc R U . . .

loop_
_atom_site_aniso_label
_atom_site_aniso_U_11
_atom_site_aniso_U_22
_atom_site_aniso_U_33
_atom_site_aniso_U_23
_atom_site_aniso_U_13
_atom_site_aniso_U_12
W1 0.01949(8) 0.01394(8) 0.02755(8) 0.00149(4) -0.00164(4) -0.00276(3)
C1 0.0308(16) 0.0228(15) 0.0337(17) 0.0073(12) -0.0033(12) -0.0060(12)
O1 0.0291(13) 0.0438(15) 0.0620(18) 0.0107(13) -0.0085(12) -0.0149(11)
C2 0.0288(15) 0.0157(12) 0.0359(17) 0.0025(12) -0.0032(12) -0.0046(11)
O2 0.0473(15) 0.0215(11) 0.0411(14) -0.0073(10) 0.0011(11) -0.0013(10)
C3 0.0213(13) 0.0189(12) 0.0293(15) -0.0035(11) 0.0010(11) -0.0041(10)
O3 0.0338(12) 0.0292(12) 0.0337(12) 0.0069(10) -0.0013(10) -0.0009(10)
C4 0.0207(13) 0.0220(14) 0.0307(15) 0.0051(12) -0.0054(11) -0.0031(11)
O4 0.0338(12) 0.0322(12) 0.0348(13) -0.0060(10) 0.0023(10) 0.0002(9)
C5 0.0260(14) 0.0265(16) 0.0352(17) 0.0032(13) 0.0013(12) 0.0013(13)
O5 0.0462(14) 0.0338(13) 0.0513(16) 0.0188(12) 0.0107(13) 0.0109(11)
C6 0.0243(14) 0.0148(13) 0.0381(17) 0.0000(12) -0.0009(12) 0.0005(11)
O6 0.0220(11) 0.0133(10) 0.0701(19) 0.0000(11) -0.0020(11) 0.0007(8)
C7 0.0184(13) 0.0179(14) 0.020(6) -0.002(2) 0.001(2) -0.0014(11)
C8 0.0201(12) 0.0170(13) 0.0281(14) -0.0003(10) -0.0001(11) -0.0009(11)
C9 0.0209(14) 0.0170(14) 0.035(2) 0.0007(13) 0.0011(15) -0.0004(11)
C10 0.0220(16) 0.0147(16) 0.038(4) 0.003(3) 0.002(3) -0.0032(13)
S1 0.0181(4) 0.0166(4) 0.0478(8) 0.0001(7) -0.0021(7) -0.0001(3)
C11 0.0260(14) 0.0165(14) 0.0367(17) -0.0014(11) 0.0010(12) -0.0006(11)
C12 0.0329(18) 0.0177(16) 0.025(7) -0.002(3) 0.005(3) -0.0008(13)
S2 0.0226(4) 0.0182(4) 0.0672(11) -0.0024(9) -0.0001(9) -0.0060(4)
C7A 0.0184(13) 0.0179(14) 0.020(6) -0.002(2) 0.001(2) -0.0014(11)
C8A 0.0201(12) 0.0170(13) 0.0281(14) -0.0003(10) -0.0001(11) -0.0009(11)
C9A 0.0209(14) 0.0170(14) 0.035(2) 0.0007(13) 0.0011(15) -0.0004(11)
C10A 0.0220(16) 0.0147(16) 0.038(4) 0.003(3) 0.002(3) -0.0032(13)
S1A 0.0181(4) 0.0166(4) 0.0478(8) 0.0001(7) -0.0021(7) -0.0001(3)
C11A 0.0260(14) 0.0165(14) 0.0367(17) -0.0014(11) 0.0010(12) -0.0006(11)
C12A 0.0329(18) 0.0177(16) 0.025(7) -0.002(3) 0.005(3) -0.0008(13)
S2A 0.0226(4) 0.0182(4) 0.0672(11) -0.0024(9) -0.0001(9) -0.0060(4)
C13 0.0283(18) 0.0114(15) 0.096(3) 0.0009(18) -0.0058(18) 0.0014(11)
C14 0.0277(17) 0.0216(16) 0.096(3) 0.0046(19) -0.0039(19) 0.0044(13)

loop_
_atom_type_symbol
_atom_type_description
_atom_type_scat_dispersion_real
_atom_type_scat_dispersion_imag
_atom_type_scat_source
C C 0.0033 0.0016 'International Tables Vol C Tables 4.2.6.8 and 6.1.1.4'
H H 0.0000 0.0000 'International Tables Vol C Tables 4.2.6.8 and 6.1.1.4'
O O 0.0106 0.0060 'International Tables Vol C Tables 4.2.6.8 and 6.1.1.4'
S S 0.1246 0.1234 'International Tables Vol C Tables 4.2.6.8 and 6.1.1.4'
W W -0.8490 6.8722 'International Tables Vol C Tables 4.2.6.8 and 6.1.1.4'

loop_
_geom_angle_atom_site_label_1
_geom_angle_atom_site_label_2
_geom_angle_atom_site_label_3
_geom_angle
C1 W1 C2 91.45(13)
C1 W1 C3 86.21(12)
C2 W1 C3 87.99(12)
C1 W1 C4 87.45(13)
C2 W1 C4 178.69(12)
C3 W1 C4 91.22(12)
C1 W1 C5 85.26(13)
C2 W1 C5 88.83(13)
C3 W1 C5 170.82(12)
C4 W1 C5 91.79(13)
C1 W1 C6 175.88(12)
C2 W1 C6 92.20(12)
C3 W1 C6 91.99(11)
C4 W1 C6 88.88(11)
C5 W1 C6 96.74(13)
O1 C1 W1 178.2(3)
O2 C2 W1 178.9(3)
O3 C3 W1 175.1(2)
O4 C4 W1 178.2(3)
O5 C5 W1 172.6(3)
O6 C6 C7A 106.0(4)
O6 C6 C7 105.6(4)
O6 C6 W1 128.6(2)
C7A C6 W1 125.0(4)
C7 C6 W1 125.5(4)
C6 O6 C13 122.0(2)
C8 C7 C6 127.8(7)
C8 C7 S1 112.3(6)
C6 C7 S1 119.4(5)
C7 C8 C9 112.3(6)
C7 C8 H8 123.9
C9 C8 H8 123.9
C10 C9 C8 111.5(6)
C10 C9 C11 112.1(6)
C8 C9 C11 136.3(7)
C9 C10 S1 114.2(5)
C9 C10 S2 113.3(5)
S1 C10 S2 132.4(4)
C10 S1 C7 89.6(4)
C12 C11 C9 110.3(6)
C12 C11 H11 124.8
C9 C11 H11 124.8
C11 C12 S2 114.3(6)
C11 C12 H12 122.8
S2 C12 H12 122.8
C10 S2 C12 89.8(4)
C6 C7A S1A 119.7(6)
C9A C10A S1A 114.1(5)
C9A C10A S2A 112.7(5)
S1A C10A S2A 133.2(5)
C10A S1A C7A 90.3(4)
S2A C12A H12A 123.5
C10A S2A C12A 90.5(4)
O6 C13 C14 107.6(3)
O6 C13 H13A 110.2
C14 C13 H13A 110.2
O6 C13 H13B 110.2
C14 C13 H13B 110.2
H13A C13 H13B 108.5
C13 C14 H14A 109.5
C13 C14 H14B 109.5
H14A C14 H14B 109.5
C13 C14 H14C 109.5
H14A C14 H14C 109.5
H14B C14 H14C 109.5

loop_
_geom_bond_atom_site_label_1
_geom_bond_atom_site_label_2
_geom_bond_distance
W1 C1 2.016(3)
W1 C2 2.032(3)
W1 C3 2.046(3)
W1 C4 2.047(3)
W1 C5 2.047(3)
W1 C6 2.214(3)
C1 O1 1.144(4)
C2 O2 1.141(4)
C3 O3 1.134(4)
C4 O4 1.138(4)
C5 O5 1.139(4)
C6 O6 1.328(4)
C6 C7A 1.457(11)
C6 C7 1.463(10)
O6 C13 1.450(4)
C7 C8 1.382(9)
C7 S1 1.769(9)
C8 C9 1.418(8)
C8 H8 0.9500
C9 C10 1.392(9)
C9 C11 1.438(8)
C10 S1 1.711(6)
C10 S2 1.719(6)
C11 C12 1.376(9)
C11 H11 0.9500
C12 S2 1.739(9)
C12 H12 0.9500
C7A S1A 1.765(10)
C9A C10A 1.387(10)
C10A S1A 1.703(7)
C10A S2A 1.716(7)
C12A S2A 1.727(10)
C12A H12A 0.9500
C13 C14 1.485(5)
C13 H13A 0.9900
C13 H13B 0.9900
C14 H14A 0.9800
C14 H14B 0.9800
C14 H14C 0.9800

loop_
_geom_torsion_atom_site_label_1
_geom_torsion_atom_site_label_2
_geom_torsion_atom_site_label_3
_geom_torsion_atom_site_label_4
_geom_torsion
C7A C6 O6 C13 -173.6(7)
C7 C6 O6 C13 172.5(6)
W1 C6 O6 C13 -1.1(5)
O6 C6 C7 C8 167.3(9)
C7A C6 C7 C8 74(3)
W1 C6 C7 C8 -18.8(13)
O6 C6 C7 S1 -3.5(9)
C7A C6 C7 S1 -97(3)
W1 C6 C7 S1 170.3(4)
C6 C7 C8 C9 -173.2(10)
S1 C7 C8 C9 -1.8(8)
C7 C8 C9 C10 -0.3(8)
C7 C8 C9 C11 -179.5(11)
C8 C9 C10 S1 2.4(9)
C11 C9 C10 S1 -178.3(5)
C8 C9 C10 S2 179.0(5)
C11 C9 C10 S2 -1.7(9)
C9 C10 S1 C7 -2.8(8)
S2 C10 S1 C7 -178.6(7)
C8 C7 S1 C10 2.6(7)
C6 C7 S1 C10 174.8(8)
C10 C9 C11 C12 -1.1(9)
C8 C9 C11 C12 178.1(9)
C9 C11 C12 S2 3.3(8)
C9 C10 S2 C12 2.9(7)
S1 C10 S2 C12 178.7(6)
C11 C12 S2 C10 -3.6(6)
O6 C6 C7A S1A 1.2(11)
C7 C6 C7A S1A 91(3)
W1 C6 C7A S1A -171.7(5)
C9A C10A S1A C7A 1.6(9)
S2A C10A S1A C7A -179.7(8)
C6 C7A S1A C10A -172.7(10)
C9A C10A S2A C12A -2.3(7)
S1A C10A S2A C12A 179.0(7)
C6 O6 C13 C14 177.7(4)
